data_2237783
loop_
_publ_author_name
'Huang, Rui-Yun'
'Xu, Qin-Juan'
'Lin, Li-Rong'

_publ_section_title
;
 1-[4-(Dimethylamino)benzylidene]-4-<i>o</i>-tolylthiosemicarbazide
;
_journal_coeditor_code BX2440
_journal_issue 6
_journal_name_full 'Acta Crystallographica Section E'
_journal_page_first o906
_journal_page_last o907
_journal_paper_doi 10.1107/S1600536813012890
_journal_volume 69
_journal_year 2013
_chemical_formula_iupac 'C17 H20 N4 S'
_chemical_formula_moiety 'C17 H20 N4 S'
_chemical_formula_sum 'C17 H20 N4 S'
_chemical_formula_weight 312.43
_chemical_melting_point 452
_chemical_name_systematic
;
1-[4-(Dimethylamino)benzylidene]-4-<i>o</i>-tolylthiosemicarbazide
;
_space_group_IT_number 2
_symmetry_cell_setting triclinic
_symmetry_space_group_name_Hall '-P 1'
_symmetry_space_group_name_H-M 'P -1'
_atom_sites_solution_hydrogens geom
_atom_sites_solution_primary direct
_atom_sites_solution_secondary difmap
_audit_creation_method SHELXL-97
_cell_angle_alpha 86.933(6)
_cell_angle_beta 86.990(7)
_cell_angle_gamma 70.382(6)
_cell_formula_units_Z 4
_cell_length_a 9.172(3)
_cell_length_b 12.224(4)
_cell_length_c 15.563(5)
_cell_measurement_reflns_used 9709
_cell_measurement_temperature 173(2)
_cell_measurement_theta_max 25.00
_cell_measurement_theta_min 1.77
_cell_volume 1640.2(9)
_computing_cell_refinement 'SAINT (Bruker, 2001)'
_computing_data_collection 'SMART (Bruker, 2001)'
_computing_data_reduction 'SAINT (Bruker, 2001)'
_computing_molecular_graphics 'ORTEP-3 for Windows (Farrugia, 2012)'
_computing_publication_material 'SHELXL97 (Sheldrick, 2008)'
_computing_structure_refinement 'SHELXL97 (Sheldrick, 2008)'
_computing_structure_solution 'SHELXS97 (Sheldrick, 2008)'
_diffrn_ambient_temperature 173(2)
_diffrn_measured_fraction_theta_full 0.980
_diffrn_measured_fraction_theta_max 0.980
_diffrn_measurement_device_type 'Brucker SMART APEX'
_diffrn_measurement_method '\w scan'
_diffrn_radiation_monochromator graphite
_diffrn_radiation_source 'fine-focus sealed tube'
_diffrn_radiation_type MoK\a
_diffrn_radiation_wavelength 0.71073
_diffrn_reflns_av_R_equivalents 0.0265
_diffrn_reflns_av_sigmaI/netI 0.0759
_diffrn_reflns_limit_h_max 10
_diffrn_reflns_limit_h_min -9
_diffrn_reflns_limit_k_max 14
_diffrn_reflns_limit_k_min -14
_diffrn_reflns_limit_l_max 15
_diffrn_reflns_limit_l_min -18
_diffrn_reflns_number 7929
_diffrn_reflns_theta_full 25.00
_diffrn_reflns_theta_max 25.00
_diffrn_reflns_theta_min 1.77
_exptl_absorpt_coefficient_mu 0.200
_exptl_absorpt_correction_T_max 0.9940
_exptl_absorpt_correction_T_min 0.9612
_exptl_absorpt_correction_type multi-scan
_exptl_absorpt_process_details '(SADABS; Sheldrick,2008)'
_exptl_crystal_colour yellow
_exptl_crystal_density_diffrn 1.265
_exptl_crystal_density_method 'not measured'
_exptl_crystal_description block
_exptl_crystal_F_000 664
_exptl_crystal_size_max 0.20
_exptl_crystal_size_mid 0.15
_exptl_crystal_size_min 0.03
_refine_diff_density_max 0.286
_refine_diff_density_min -0.171
_refine_ls_extinction_method none
_refine_ls_goodness_of_fit_ref 0.952
_refine_ls_hydrogen_treatment mixed
_refine_ls_matrix_type full
_refine_ls_number_constraints 0
_refine_ls_number_parameters 419
_refine_ls_number_reflns 5640
_refine_ls_number_restraints 0
_refine_ls_restrained_S_all 0.952
_refine_ls_R_factor_all 0.1027
_refine_ls_R_factor_gt 0.0577
_refine_ls_shift/su_max 0.001
_refine_ls_shift/su_mean 0.000
_refine_ls_structure_factor_coef Fsqd
_refine_ls_weighting_details 'calc w=1/[\s^2^(Fo^2^)+(0.0697P)^2^+0.0000P] where P=(Fo^2^+2Fc^2^)/3'
_refine_ls_weighting_scheme calc
_refine_ls_wR_factor_gt 0.1366
_refine_ls_wR_factor_ref 0.1548
_reflns_number_gt 3127
_reflns_number_total 5640
_reflns_threshold_expression I>2sigma(I)
_cod_data_source_file bx2440.cif
_cod_data_source_block I
_cod_original_cell_volume 1640.3(9)
_cod_database_code 2237783
_cod_database_fobs_code 2237783

loop_
_symmetry_equiv_pos_as_xyz
'x, y, z'
'-x, -y, -z'

loop_
_atom_site_type_symbol
_atom_site_label
_atom_site_fract_x
_atom_site_fract_y
_atom_site_fract_z
_atom_site_U_iso_or_equiv
_atom_site_adp_type
_atom_site_calc_flag
_atom_site_refinement_flags
_atom_site_occupancy
_atom_site_symmetry_multiplicity
H H4N 0.578(4) 0.812(3) 0.419(2) 0.090(12) Uiso d . 1 1
S S2 1.04941(11) 0.49993(7) 1.21135(6) 0.0688(3) Uani d . 1 1
S S1 0.71619(13) 0.85281(7) 0.21044(6) 0.0790(3) Uani d . 1 1
N N8 0.9444(3) 0.4024(2) 1.08541(17) 0.0587(7) Uani d . 1 1
N N6 0.7262(3) 0.5924(2) 1.04273(16) 0.0592(7) Uani d . 1 1
N N7 0.8225(3) 0.5919(2) 1.10796(16) 0.0617(7) Uani d . 1 1
H H7N 0.8092 0.6550 1.1341 0.074 Uiso calc R 1 1
N N3 0.7612(3) 0.6926(2) 0.33190(16) 0.0667(8) Uani d . 1 1
H H3N 0.8358 0.6518 0.2990 0.080 Uiso calc R 1 1
N N2 0.7239(3) 0.6441(2) 0.40899(16) 0.0622(7) Uani d . 1 1
C C3 0.7517(4) 0.3395(3) 0.6503(2) 0.0591(8) Uani d . 1 1
C C27 0.9379(4) 0.4935(3) 1.13162(18) 0.0526(8) Uani d . 1 1
N N4 0.5776(3) 0.8602(2) 0.36927(18) 0.0651(8) Uani d . 1 1
C C20 0.3119(3) 0.7492(3) 0.8192(2) 0.0540(8) Uani d . 1 1
C C8 0.7901(4) 0.4768(2) 0.50474(19) 0.0548(8) Uani d . 1 1
C C25 0.5234(3) 0.7076(2) 0.95183(19) 0.0530(8) Uani d . 1 1
C C23 0.3245(4) 0.8396(3) 0.8656(2) 0.0591(8) Uani d . 1 1
H H23A 0.2616 0.9154 0.8530 0.071 Uiso calc R 1 1
C C28 1.0406(4) 0.2847(3) 1.0853(2) 0.0544(8) Uani d . 1 1
C C10 0.6811(4) 0.8030(3) 0.3086(2) 0.0600(8) Uani d . 1 1
C C21 0.4065(4) 0.6374(3) 0.8423(2) 0.0639(9) Uani d . 1 1
H H21A 0.4001 0.5748 0.8132 0.077 Uiso calc R 1 1
N N5 0.2121(3) 0.7702(2) 0.75317(19) 0.0726(8) Uani d . 1 1
C C24 0.4275(4) 0.8183(2) 0.9290(2) 0.0580(8) Uani d . 1 1
H H24A 0.4340 0.8808 0.9583 0.070 Uiso calc R 1 1
C C9 0.8135(4) 0.5414(3) 0.4282(2) 0.0614(9) Uani d . 1 1
C C7 0.8969(4) 0.3691(3) 0.5240(2) 0.0648(9) Uani d . 1 1
H H7B 0.9836 0.3406 0.4874 0.078 Uiso calc R 1 1
C C26 0.6322(4) 0.6915(3) 1.0191(2) 0.0576(8) Uani d . 1 1
C C11 0.4741(4) 0.9757(3) 0.37105(19) 0.0559(8) Uani d . 1 1
C C22 0.5090(4) 0.6176(2) 0.9070(2) 0.0619(9) Uani d . 1 1
H H22A 0.5704 0.5418 0.9210 0.074 Uiso calc R 1 1
C C33 1.0155(4) 0.2181(3) 1.0214(2) 0.0612(9) Uani d . 1 1
C C6 0.8797(4) 0.3028(3) 0.5947(2) 0.0635(9) Uani d . 1 1
H H6B 0.9557 0.2315 0.6057 0.076 Uiso calc R 1 1
N N1 0.7278(3) 0.2725(2) 0.71832(18) 0.0754(8) Uani d . 1 1
C C16 0.3454(4) 0.9972(3) 0.42636(19) 0.0617(9) Uani d . 1 1
C C5 0.6640(4) 0.5151(3) 0.5611(2) 0.0727(10) Uani d . 1 1
H H5A 0.5900 0.5876 0.5505 0.087 Uiso calc R 1 1
C C4 0.6443(4) 0.4499(3) 0.6320(2) 0.0758(10) Uani d . 1 1
H H4B 0.5582 0.4793 0.6688 0.091 Uiso calc R 1 1
C C29 1.1542(4) 0.2360(3) 1.1439(2) 0.0695(9) Uani d . 1 1
H H29A 1.1705 0.2813 1.1861 0.083 Uiso calc R 1 1
C C14 0.2744(4) 1.1999(3) 0.3839(2) 0.0814(11) Uani d . 1 1
H H14A 0.2066 1.2757 0.3886 0.098 Uiso calc R 1 1
C C30 1.2434(4) 0.1207(3) 1.1403(2) 0.0768(10) Uani d . 1 1
H H30A 1.3192 0.0875 1.1803 0.092 Uiso calc R 1 1
C C15 0.2464(4) 1.1115(3) 0.4309(2) 0.0777(10) Uani d . 1 1
H H15A 0.1585 1.1280 0.4672 0.093 Uiso calc R 1 1
C C32 1.1080(5) 0.1035(3) 1.0189(2) 0.0777(11) Uani d . 1 1
H H32A 1.0941 0.0577 0.9763 0.093 Uiso calc R 1 1
C C31 1.2200(5) 0.0552(3) 1.0775(3) 0.0832(12) Uani d . 1 1
H H31A 1.2805 -0.0228 1.0746 0.100 Uiso calc R 1 1
C C13 0.4014(4) 1.1774(3) 0.3301(2) 0.0771(10) Uani d . 1 1
H H13A 0.4204 1.2373 0.2972 0.092 Uiso calc R 1 1
C C12 0.5015(4) 1.0657(3) 0.3246(2) 0.0731(10) Uani d . 1 1
H H12A 0.5897 1.0506 0.2886 0.088 Uiso calc R 1 1
C C2 0.8405(4) 0.1598(3) 0.7369(2) 0.0862(12) Uani d . 1 1
H H2B 0.8578 0.1132 0.6872 0.129 Uiso calc R 1 1
H H2C 0.8027 0.1222 0.7844 0.129 Uiso calc R 1 1
H H2D 0.9361 0.1689 0.7515 0.129 Uiso calc R 1 1
C C34 0.8908(4) 0.2672(3) 0.9584(2) 0.0783(10) Uani d . 1 1
H H34A 0.7927 0.2977 0.9888 0.117 Uiso calc R 1 1
H H34B 0.8883 0.2071 0.9218 0.117 Uiso calc R 1 1
H H34C 0.9111 0.3284 0.9240 0.117 Uiso calc R 1 1
C C19 0.1023(4) 0.8841(3) 0.7355(2) 0.0801(11) Uani d . 1 1
H H19A 0.0530 0.9171 0.7885 0.120 Uiso calc R 1 1
H H19B 0.0255 0.8780 0.6982 0.120 Uiso calc R 1 1
H H19C 0.1552 0.9330 0.7081 0.120 Uiso calc R 1 1
C C17 0.3151(5) 0.9008(3) 0.4802(2) 0.0911(12) Uani d . 1 1
H H17A 0.3184 0.8389 0.4439 0.137 Uiso calc R 1 1
H H17B 0.2147 0.9297 0.5085 0.137 Uiso calc R 1 1
H H17C 0.3927 0.8722 0.5225 0.137 Uiso calc R 1 1
C C18 0.2157(4) 0.6813(3) 0.6966(2) 0.0889(12) Uani d . 1 1
H H18A 0.3104 0.6605 0.6623 0.133 Uiso calc R 1 1
H H18B 0.1293 0.7093 0.6596 0.133 Uiso calc R 1 1
H H18C 0.2097 0.6143 0.7297 0.133 Uiso calc R 1 1
C C1 0.6037(4) 0.3152(3) 0.7806(2) 0.0912(12) Uani d . 1 1
H H1A 0.5071 0.3430 0.7521 0.137 Uiso calc R 1 1
H H1B 0.6180 0.3776 0.8101 0.137 Uiso calc R 1 1
H H1C 0.6029 0.2536 0.8214 0.137 Uiso calc R 1 1
H H8N 0.864(3) 0.425(2) 1.0437(18) 0.062(9) Uiso d . 1 1
H H9A 0.903(3) 0.512(2) 0.3926(16) 0.041(8) Uiso d . 1 1
H H26A 0.635(4) 0.761(3) 1.045(2) 0.082(11) Uiso d . 1 1

loop_
_atom_site_aniso_label
_atom_site_aniso_U_11
_atom_site_aniso_U_22
_atom_site_aniso_U_33
_atom_site_aniso_U_12
_atom_site_aniso_U_13
_atom_site_aniso_U_23
S2 0.0767(6) 0.0649(5) 0.0642(6) -0.0209(5) -0.0089(4) -0.0088(4)
S1 0.1248(9) 0.0507(5) 0.0585(6) -0.0272(5) 0.0087(5) -0.0021(4)
N8 0.0627(19) 0.0517(16) 0.0603(17) -0.0157(14) -0.0058(15) -0.0080(14)
N6 0.0618(18) 0.0560(17) 0.0585(17) -0.0181(14) -0.0022(14) -0.0015(13)
N7 0.0688(19) 0.0515(16) 0.0644(17) -0.0178(14) -0.0060(15) -0.0105(13)
N3 0.089(2) 0.0469(15) 0.0544(16) -0.0118(14) 0.0088(15) 0.0007(13)
N2 0.078(2) 0.0491(16) 0.0560(17) -0.0172(15) -0.0005(14) 0.0036(13)
C3 0.074(2) 0.0452(18) 0.055(2) -0.0161(17) -0.0033(18) -0.0022(15)
C27 0.056(2) 0.0499(18) 0.0516(18) -0.0180(16) 0.0068(15) -0.0011(15)
N4 0.078(2) 0.0502(16) 0.0579(18) -0.0105(15) 0.0004(15) 0.0052(14)
C20 0.050(2) 0.0517(19) 0.058(2) -0.0142(16) 0.0050(16) -0.0031(15)
C8 0.066(2) 0.0457(17) 0.0501(18) -0.0146(16) -0.0012(16) -0.0036(15)
C25 0.058(2) 0.0464(18) 0.0518(19) -0.0145(16) 0.0065(16) -0.0031(14)
C23 0.059(2) 0.0453(18) 0.063(2) -0.0063(16) 0.0053(17) 0.0054(16)
C28 0.056(2) 0.0527(19) 0.0555(19) -0.0210(17) 0.0090(16) 0.0005(16)
C10 0.075(2) 0.0449(18) 0.061(2) -0.0197(17) -0.0036(18) -0.0047(16)
C21 0.071(2) 0.0473(19) 0.071(2) -0.0149(17) -0.0082(19) -0.0087(16)
N5 0.070(2) 0.0604(18) 0.077(2) -0.0055(15) -0.0151(16) -0.0037(15)
C24 0.064(2) 0.0441(18) 0.063(2) -0.0155(16) 0.0108(17) -0.0079(15)
C9 0.075(3) 0.051(2) 0.056(2) -0.0177(19) 0.0027(19) -0.0048(17)
C7 0.070(2) 0.053(2) 0.058(2) -0.0039(18) 0.0071(17) -0.0050(16)
C26 0.064(2) 0.050(2) 0.060(2) -0.0201(18) 0.0066(17) -0.0069(17)
C11 0.060(2) 0.0527(19) 0.0515(19) -0.0145(17) -0.0028(16) -0.0019(15)
C22 0.062(2) 0.0412(17) 0.075(2) -0.0084(16) 0.0012(18) -0.0022(16)
C33 0.074(2) 0.060(2) 0.054(2) -0.0301(19) 0.0160(17) -0.0107(16)
C6 0.068(2) 0.0466(18) 0.060(2) 0.0018(16) 0.0001(17) -0.0012(16)
N1 0.089(2) 0.0561(17) 0.0674(19) -0.0107(16) 0.0108(17) 0.0104(14)
C16 0.073(2) 0.064(2) 0.0496(19) -0.0246(19) -0.0016(17) -0.0051(16)
C5 0.076(3) 0.0494(19) 0.074(2) 0.0017(18) 0.001(2) 0.0050(18)
C4 0.073(2) 0.061(2) 0.072(2) 0.0006(19) 0.0183(19) 0.0071(18)
C29 0.072(2) 0.058(2) 0.076(2) -0.0192(19) 0.001(2) -0.0033(18)
C14 0.084(3) 0.061(2) 0.083(3) -0.003(2) 0.008(2) -0.006(2)
C30 0.071(3) 0.066(2) 0.083(3) -0.011(2) 0.007(2) 0.005(2)
C15 0.070(3) 0.076(3) 0.076(3) -0.012(2) 0.0144(19) -0.013(2)
C32 0.101(3) 0.066(2) 0.067(2) -0.030(2) 0.022(2) -0.0169(19)
C31 0.101(3) 0.055(2) 0.086(3) -0.020(2) 0.033(3) -0.009(2)
C13 0.086(3) 0.057(2) 0.080(3) -0.016(2) 0.012(2) -0.0020(18)
C12 0.072(2) 0.059(2) 0.078(2) -0.0108(19) 0.0117(19) 0.0023(18)
C2 0.119(3) 0.063(2) 0.061(2) -0.012(2) -0.003(2) 0.0100(18)
C34 0.101(3) 0.086(2) 0.062(2) -0.050(2) 0.003(2) -0.0141(19)
C19 0.066(2) 0.074(2) 0.092(3) -0.012(2) -0.014(2) 0.010(2)
C17 0.103(3) 0.092(3) 0.083(3) -0.041(2) 0.019(2) -0.005(2)
C18 0.090(3) 0.086(3) 0.089(3) -0.023(2) -0.024(2) -0.007(2)
C1 0.089(3) 0.095(3) 0.079(3) -0.021(2) 0.009(2) 0.015(2)

loop_
_atom_type_symbol
_atom_type_description
_atom_type_scat_dispersion_real
_atom_type_scat_dispersion_imag
_atom_type_scat_source
C C 0.0033 0.0016 'International Tables Vol C Tables 4.2.6.8 and 6.1.1.4'
H H 0.0000 0.0000 'International Tables Vol C Tables 4.2.6.8 and 6.1.1.4'
N N 0.0061 0.0033 'International Tables Vol C Tables 4.2.6.8 and 6.1.1.4'
S S 0.1246 0.1234 'International Tables Vol C Tables 4.2.6.8 and 6.1.1.4'

loop_
_geom_angle_atom_site_label_1
_geom_angle_atom_site_label_2
_geom_angle_atom_site_label_3
_geom_angle
C27 N8 C28 134.1(3)
C27 N8 H8N 110.5(17)
C28 N8 H8N 115.4(17)
C26 N6 N7 116.2(3)
C27 N7 N6 121.1(3)
C27 N7 H7N 119.5
N6 N7 H7N 119.5
C10 N3 N2 120.1(3)
C10 N3 H3N 120.0
N2 N3 H3N 120.0
C9 N2 N3 115.3(3)
N1 C3 C6 122.5(3)
N1 C3 C4 121.1(3)
C6 C3 C4 116.5(3)
N8 C27 N7 112.7(3)
N8 C27 S2 129.1(3)
N7 C27 S2 118.2(2)
C10 N4 C11 131.7(3)
C10 N4 H4N 111(2)
C11 N4 H4N 117(2)
N5 C20 C21 121.8(3)
N5 C20 C23 121.2(3)
C21 C20 C23 117.0(3)
C5 C8 C7 116.5(3)
C5 C8 C9 123.9(3)
C7 C8 C9 119.6(3)
C22 C25 C24 116.6(3)
C22 C25 C26 123.6(3)
C24 C25 C26 119.7(3)
C24 C23 C20 120.8(3)
C24 C23 H23A 119.6
C20 C23 H23A 119.6
C29 C28 C33 120.5(3)
C29 C28 N8 123.2(3)
C33 C28 N8 116.3(3)
N3 C10 N4 113.9(3)
N3 C10 S1 118.4(2)
N4 C10 S1 127.7(2)
C22 C21 C20 121.4(3)
C22 C21 H21A 119.3
C20 C21 H21A 119.3
C20 N5 C18 121.6(3)
C20 N5 C19 121.7(3)
C18 N5 C19 116.7(3)
C23 C24 C25 122.7(3)
C23 C24 H24A 118.7
C25 C24 H24A 118.7
N2 C9 C8 122.8(3)
N2 C9 H9A 116.4(15)
C8 C9 H9A 120.4(15)
C6 C7 C8 122.3(3)
C6 C7 H7B 118.8
C8 C7 H7B 118.8
N6 C26 C25 123.4(3)
N6 C26 H26A 119.9(19)
C25 C26 H26A 116.6(18)
C12 C11 C16 120.0(3)
C12 C11 N4 122.7(3)
C16 C11 N4 117.2(3)
C21 C22 C25 121.5(3)
C21 C22 H22A 119.2
C25 C22 H22A 119.2
C32 C33 C28 117.8(3)
C32 C33 C34 120.3(3)
C28 C33 C34 121.9(3)
C7 C6 C3 121.4(3)
C7 C6 H6B 119.3
C3 C6 H6B 119.3
C3 N1 C1 122.2(3)
C3 N1 C2 120.3(3)
C1 N1 C2 116.9(3)
C11 C16 C15 117.4(3)
C11 C16 C17 121.2(3)
C15 C16 C17 121.4(3)
C4 C5 C8 122.0(3)
C4 C5 H5A 119.0
C8 C5 H5A 119.0
C5 C4 C3 121.2(3)
C5 C4 H4B 119.4
C3 C4 H4B 119.4
C30 C29 C28 120.2(3)
C30 C29 H29A 119.9
C28 C29 H29A 119.9
C13 C14 C15 119.9(3)
C13 C14 H14A 120.1
C15 C14 H14A 120.1
C31 C30 C29 119.6(4)
C31 C30 H30A 120.2
C29 C30 H30A 120.2
C14 C15 C16 121.9(3)
C14 C15 H15A 119.0
C16 C15 H15A 119.0
C31 C32 C33 121.6(4)
C31 C32 H32A 119.2
C33 C32 H32A 119.2
C30 C31 C32 120.4(3)
C30 C31 H31A 119.8
C32 C31 H31A 119.8
C14 C13 C12 119.5(3)
C14 C13 H13A 120.3
C12 C13 H13A 120.3
C11 C12 C13 121.2(3)
C11 C12 H12A 119.4
C13 C12 H12A 119.4
N1 C2 H2B 109.5
N1 C2 H2C 109.5
H2B C2 H2C 109.5
N1 C2 H2D 109.5
H2B C2 H2D 109.5
H2C C2 H2D 109.5
C33 C34 H34A 109.5
C33 C34 H34B 109.5
H34A C34 H34B 109.5
C33 C34 H34C 109.5
H34A C34 H34C 109.5
H34B C34 H34C 109.5
N5 C19 H19A 109.5
N5 C19 H19B 109.5
H19A C19 H19B 109.5
N5 C19 H19C 109.5
H19A C19 H19C 109.5
H19B C19 H19C 109.5
C16 C17 H17A 109.5
C16 C17 H17B 109.5
H17A C17 H17B 109.5
C16 C17 H17C 109.5
H17A C17 H17C 109.5
H17B C17 H17C 109.5
N5 C18 H18A 109.5
N5 C18 H18B 109.5
H18A C18 H18B 109.5
N5 C18 H18C 109.5
H18A C18 H18C 109.5
H18B C18 H18C 109.5
N1 C1 H1A 109.5
N1 C1 H1B 109.5
H1A C1 H1B 109.5
N1 C1 H1C 109.5
H1A C1 H1C 109.5
H1B C1 H1C 109.5

loop_
_geom_bond_atom_site_label_1
_geom_bond_atom_site_label_2
_geom_bond_distance
S2 C27 1.670(3)
S1 C10 1.670(3)
N8 C27 1.340(4)
N8 C28 1.413(4)
N8 H8N 0.97(3)
N6 C26 1.277(4)
N6 N7 1.379(3)
N7 C27 1.357(4)
N7 H7N 0.8600
N3 C10 1.343(3)
N3 N2 1.388(3)
N3 H3N 0.8600
N2 C9 1.279(4)
C3 N1 1.358(4)
C3 C6 1.382(4)
C3 C4 1.402(4)
N4 C10 1.347(4)
N4 C11 1.414(4)
N4 H4N 0.94(3)
C20 N5 1.369(4)
C20 C21 1.391(4)
C20 C23 1.391(4)
C8 C5 1.378(4)
C8 C7 1.381(4)
C8 C9 1.440(4)
C25 C22 1.379(4)
C25 C24 1.383(4)
C25 C26 1.445(4)
C23 C24 1.356(4)
C23 H23A 0.9300
C28 C29 1.378(4)
C28 C33 1.393(4)
C21 C22 1.370(4)
C21 H21A 0.9300
N5 C18 1.426(4)
N5 C19 1.440(4)
C24 H24A 0.9300
C9 H9A 0.94(2)
C7 C6 1.366(4)
C7 H7B 0.9300
C26 H26A 0.97(3)
C11 C12 1.370(4)
C11 C16 1.383(4)
C22 H22A 0.9300
C33 C32 1.374(4)
C33 C34 1.491(4)
C6 H6B 0.9300
N1 C1 1.430(4)
N1 C2 1.443(4)
C16 C15 1.391(4)
C16 C17 1.503(4)
C5 C4 1.367(4)
C5 H5A 0.9300
C4 H4B 0.9300
C29 C30 1.375(4)
C29 H29A 0.9300
C14 C13 1.357(5)
C14 C15 1.361(4)
C14 H14A 0.9300
C30 C31 1.365(5)
C30 H30A 0.9300
C15 H15A 0.9300
C32 C31 1.367(5)
C32 H32A 0.9300
C31 H31A 0.9300
C13 C12 1.371(4)
C13 H13A 0.9300
C12 H12A 0.9300
C2 H2B 0.9600
C2 H2C 0.9600
C2 H2D 0.9600
C34 H34A 0.9600
C34 H34B 0.9600
C34 H34C 0.9600
C19 H19A 0.9600
C19 H19B 0.9600
C19 H19C 0.9600
C17 H17A 0.9600
C17 H17B 0.9600
C17 H17C 0.9600
C18 H18A 0.9600
C18 H18B 0.9600
C18 H18C 0.9600
C1 H1A 0.9600
C1 H1B 0.9600
C1 H1C 0.9600

loop_
_geom_hbond_atom_site_label_D
_geom_hbond_atom_site_label_H
_geom_hbond_atom_site_label_A
_geom_hbond_site_symmetry_A
_geom_hbond_distance_DH
_geom_hbond_distance_HA
_geom_hbond_distance_DA
_geom_hbond_angle_DHA
N4 H4N N2 . 0.95(3) 2.05(3) 2.587(3) 114(3)
C12 H12A S1 . 0.93 2.64 3.239(4) 123
C29 H29A S2 . 0.93 2.57 3.257(4) 131
N7 H7N S1 1_556 0.86 2.61 3.458(3) 169.7
N3 H3N S2 1_554 0.86 2.59 3.439(3) 170.5
N8 H8N N6 . 0.97(3) 2.01(3) 2.587(4) 116(2)
